data_7706290
loop_
_publ_author_name
'Jochim, Aleksej'
'Rams, Micha\/l'
'B\"ohme, Michael'
'Ceglarska, Magdalena'
'Plass, Winfried'
'N\"ather, Christian'

_publ_section_title
;
 Thermodynamically metastable chain and stable layered Co(NCS)<sub>2</sub>
 coordination polymers: thermodynamic relations and magnetic properties.
;
_journal_issue 43
_journal_name_full 'Dalton transactions (Cambridge, England : 2003)'
_journal_page_first 15310
_journal_page_last 15322
_journal_paper_doi 10.1039/d0dt03227a
_journal_volume 49
_journal_year 2020
_chemical_formula_sum 'C23.33 H18 Br4 Co N6.67 S2'
_chemical_formula_weight 834.47
_chemical_properties_physical Air-sensitive,Heat-sensitive
_space_group_crystal_system monoclinic
_space_group_IT_number 14
_space_group_name_Hall '-P 2ybc'
_space_group_name_H-M_alt 'P 1 21/c 1'
_atom_sites_solution_hydrogens geom
_audit_creation_method SHELXL-2018/3
_audit_update_record
;
2020-08-11 deposited with the CCDC.	2020-10-23 downloaded from the CCDC.
;
_cell_angle_alpha 90
_cell_angle_beta 97.025(2)
_cell_angle_gamma 90
_cell_formula_units_Z 6
_cell_length_a 11.1577(3)
_cell_length_b 15.6772(3)
_cell_length_c 25.9700(7)
_cell_measurement_reflns_used 40698
_cell_measurement_temperature 200(2)
_cell_measurement_theta_max 26.004
_cell_measurement_theta_min 1.520
_cell_volume 4508.61(19)
_computing_cell_refinement 'X-AREA (STOE, 2008)'
_computing_data_collection 'X-AREA (STOE, 2008)'
_computing_data_reduction 'X-AREA (STOE, 2008)'
_computing_structure_refinement 'SHELXL-2018/3 (Sheldrick, 2018)'
_diffrn_ambient_temperature 200(2)
_diffrn_measured_fraction_theta_full 0.991
_diffrn_measured_fraction_theta_max 0.991
_diffrn_measurement_device_type 'STOE IPDS-2'
_diffrn_measurement_method 'Omega scans'
_diffrn_radiation_type MoK\a
_diffrn_radiation_wavelength 0.71073
_diffrn_reflns_av_R_equivalents 0.0818
_diffrn_reflns_av_unetI/netI 0.0406
_diffrn_reflns_Laue_measured_fraction_full 0.991
_diffrn_reflns_Laue_measured_fraction_max 0.991
_diffrn_reflns_limit_h_max 13
_diffrn_reflns_limit_h_min -13
_diffrn_reflns_limit_k_max 19
_diffrn_reflns_limit_k_min -19
_diffrn_reflns_limit_l_max 32
_diffrn_reflns_limit_l_min -30
_diffrn_reflns_number 40698
_diffrn_reflns_point_group_measured_fraction_full 0.991
_diffrn_reflns_point_group_measured_fraction_max 0.991
_diffrn_reflns_theta_full 25.242
_diffrn_reflns_theta_max 26.004
_diffrn_reflns_theta_min 1.520
_exptl_absorpt_coefficient_mu 6.053
_exptl_absorpt_correction_T_max 0.4732
_exptl_absorpt_correction_T_min 0.1395
_exptl_absorpt_correction_type numerical
_exptl_absorpt_process_details 'X-Red and X-Shape (STOE, 2008)'
_exptl_crystal_colour red
_exptl_crystal_density_diffrn 1.844
_exptl_crystal_description plate
_exptl_crystal_F_000 2422
_exptl_crystal_recrystallization_method 'Re-crystallisation from solvent: acetonitrile'
_exptl_crystal_size_max 0.24
_exptl_crystal_size_mid 0.16
_exptl_crystal_size_min 0.07
_refine_diff_density_max 1.186
_refine_diff_density_min -0.915
_refine_diff_density_rms 0.079
_refine_ls_extinction_coef 0.0035(3)
_refine_ls_extinction_expression Fc^*^=kFc[1+0.001xFc^2^\l^3^/sin(2\q)]^-1/4^
_refine_ls_extinction_method 'SHELXL-2018/3 (Sheldrick 2018)'
_refine_ls_goodness_of_fit_ref 1.033
_refine_ls_hydrogen_treatment constr
_refine_ls_matrix_type full
_refine_ls_number_parameters 504
_refine_ls_number_reflns 8801
_refine_ls_number_restraints 0
_refine_ls_restrained_S_all 1.033
_refine_ls_R_factor_all 0.0561
_refine_ls_R_factor_gt 0.0480
_refine_ls_shift/su_max 0.002
_refine_ls_shift/su_mean 0.000
_refine_ls_structure_factor_coef Fsqd
_refine_ls_weighting_details 'w=1/[\s^2^(Fo^2^)+(0.0585P)^2^+6.1916P] where P=(Fo^2^+2Fc^2^)/3'
_refine_ls_weighting_scheme calc
_refine_ls_wR_factor_gt 0.1235
_refine_ls_wR_factor_ref 0.1298
_reflns_Friedel_coverage 0.000
_reflns_number_gt 7543
_reflns_number_total 8801
_reflns_threshold_expression 'I > 2\s(I)'
_cod_data_source_file d0dt03227a2.cif
_cod_data_source_block aj2543
_cod_original_sg_symbol_H-M 'P 21/c'
_cod_database_code 7706290
_shelx_shelxl_version_number 2018/3
_shelx_space_group_comment
;
The symmetry employed for this shelxl refinement is uniquely defined
by the following loop, which should always be used as a source of
symmetry information in preference to the above space-group names.
They are only intended as comments.
;

loop_
_space_group_symop_operation_xyz
'x, y, z'
'-x, y+1/2, -z+1/2'
'-x, -y, -z'
'x, -y-1/2, z-1/2'

loop_
_atom_site_label
_atom_site_type_symbol
_atom_site_fract_x
_atom_site_fract_y
_atom_site_fract_z
_atom_site_U_iso_or_equiv
_atom_site_adp_type
_atom_site_occupancy
_atom_site_site_symmetry_order
_atom_site_calc_flag
_atom_site_refinement_flags_posn
_atom_site_refinement_flags_adp
_atom_site_refinement_flags_occupancy
_atom_site_disorder_assembly
_atom_site_disorder_group
Co1 Co 0.67458(5) 0.11876(4) 0.73354(2) 0.05084(17) Uani 1 1 d . . . . .
Co2 Co 1.000000 0.500000 0.500000 0.0483(2) Uani 1 2 d S . P . .
N1 N 0.5697(4) 0.0549(3) 0.67506(15) 0.0632(10) Uani 1 1 d . . . . .
C1 C 0.5281(4) 0.0385(3) 0.63323(19) 0.0591(11) Uani 1 1 d . . . . .
S1 S 0.47166(15) 0.01895(14) 0.57437(6) 0.0912(5) Uani 1 1 d . . . . .
N2 N 0.7823(3) 0.1838(3) 0.79083(15) 0.0561(9) Uani 1 1 d . . . . .
C2 C 0.8271(4) 0.2287(3) 0.82331(17) 0.0496(9) Uani 1 1 d . . . . .
S2 S 0.88887(12) 0.29179(9) 0.86832(5) 0.0670(3) Uani 1 1 d . . . . .
N3 N 0.8449(3) 0.4302(3) 0.47581(14) 0.0554(9) Uani 1 1 d . . . . .
C3 C 0.7565(4) 0.3914(3) 0.46470(16) 0.0491(9) Uani 1 1 d . . . . .
S3 S 0.63310(11) 0.33815(9) 0.44963(6) 0.0674(3) Uani 1 1 d . . . . .
N11 N 0.6905(3) 0.0031(2) 0.78054(14) 0.0535(8) Uani 1 1 d . . . . .
C11 C 0.7004(4) 0.0069(3) 0.83229(18) 0.0589(11) Uani 1 1 d . . . . .
H11 H 0.700766 0.061625 0.848041 0.071 Uiso 1 1 calc R U . . .
C12 C 0.7101(5) -0.0631(3) 0.86404(18) 0.0614(11) Uani 1 1 d . . . . .
H12 H 0.718204 -0.057126 0.900707 0.074 Uiso 1 1 calc R U . . .
C13 C 0.7078(4) -0.1416(3) 0.84139(18) 0.0594(11) Uani 1 1 d . . . . .
C14 C 0.6985(5) -0.1481(3) 0.7883(2) 0.0682(13) Uani 1 1 d . . . . .
H14 H 0.698364 -0.202386 0.772042 0.082 Uiso 1 1 calc R U . . .
C15 C 0.6894(5) -0.0754(3) 0.75965(18) 0.0638(12) Uani 1 1 d . . . . .
H15 H 0.681782 -0.080335 0.722932 0.077 Uiso 1 1 calc R U . . .
Br11 Br 0.71734(7) -0.24186(4) 0.88201(2) 0.0826(2) Uani 1 1 d . . . . .
N21 N 0.5115(3) 0.1485(2) 0.77228(14) 0.0533(8) Uani 1 1 d . . . . .
C21 C 0.5104(4) 0.2039(3) 0.81098(18) 0.0597(11) Uani 1 1 d . . . . .
H21 H 0.584868 0.229270 0.824705 0.072 Uiso 1 1 calc R U . . .
C22 C 0.4081(4) 0.2270(3) 0.83238(19) 0.0626(12) Uani 1 1 d . . . . .
H22 H 0.411557 0.267306 0.859830 0.075 Uiso 1 1 calc R U . . .
C23 C 0.3005(4) 0.1894(3) 0.81256(18) 0.0573(11) Uani 1 1 d . . . . .
C24 C 0.2998(4) 0.1287(3) 0.77422(19) 0.0601(11) Uani 1 1 d . . . . .
H24 H 0.227281 0.100039 0.761361 0.072 Uiso 1 1 calc R U . . .
C25 C 0.4064(4) 0.1106(3) 0.75494(19) 0.0582(11) Uani 1 1 d . . . . .
H25 H 0.405620 0.069294 0.728122 0.070 Uiso 1 1 calc R U . . .
Br21 Br 0.15410(4) 0.22456(4) 0.83576(2) 0.06740(17) Uani 1 1 d . . . . .
N31 N 0.6509(3) 0.2369(3) 0.68762(15) 0.0569(9) Uani 1 1 d . . . . .
C31 C 0.6439(5) 0.2366(3) 0.63571(19) 0.0635(12) Uani 1 1 d . . . . .
H31 H 0.653416 0.183767 0.618804 0.076 Uiso 1 1 calc R U . . .
C32 C 0.6235(5) 0.3090(4) 0.6053(2) 0.0708(14) Uani 1 1 d . . . . .
H32 H 0.620083 0.306227 0.568649 0.085 Uiso 1 1 calc R U . . .
C33 C 0.6082(5) 0.3853(4) 0.6303(2) 0.0686(13) Uani 1 1 d . . . . .
C34 C 0.6153(5) 0.3870(3) 0.6829(2) 0.0694(13) Uani 1 1 d . . . . .
H34 H 0.604879 0.439038 0.700550 0.083 Uiso 1 1 calc R U . . .
C35 C 0.6377(5) 0.3122(3) 0.7106(2) 0.0632(12) Uani 1 1 d . . . . .
H35 H 0.644044 0.314232 0.747356 0.076 Uiso 1 1 calc R U . . .
Br31 Br 0.57443(8) 0.48560(5) 0.59135(3) 0.1034(3) Uani 1 1 d . . . . .
N41 N 0.8331(3) 0.0887(3) 0.69216(14) 0.0551(9) Uani 1 1 d . . . . .
C41 C 0.8350(5) 0.0247(3) 0.65767(18) 0.0588(11) Uani 1 1 d . . . . .
H41 H 0.766028 -0.010985 0.651435 0.071 Uiso 1 1 calc R U . . .
C42 C 0.9312(5) 0.0085(3) 0.6311(2) 0.0667(13) Uani 1 1 d . . . . .
H42 H 0.929935 -0.037969 0.607543 0.080 Uiso 1 1 calc R U . . .
C43 C 1.0311(5) 0.0624(3) 0.6397(2) 0.0672(13) Uani 1 1 d . . . . .
C44 C 1.0309(4) 0.1281(3) 0.6741(2) 0.0622(12) Uani 1 1 d . . . . .
H44 H 1.098274 0.165407 0.680229 0.075 Uiso 1 1 calc R U . . .
C45 C 0.9308(4) 0.1393(3) 0.69963(18) 0.0574(11) Uani 1 1 d . . . . .
H45 H 0.930963 0.184968 0.723687 0.069 Uiso 1 1 calc R U . . .
Br41 Br 1.16804(7) 0.04230(4) 0.60534(3) 0.1028(3) Uani 1 1 d . . . . .
N51 N 0.9790(3) 0.4707(2) 0.58042(13) 0.0500(8) Uani 1 1 d . . . . .
C51 C 1.0047(4) 0.5277(3) 0.61826(17) 0.0538(10) Uani 1 1 d . . . . .
H51 H 1.029980 0.583147 0.609519 0.065 Uiso 1 1 calc R U . . .
C52 C 0.9960(4) 0.5090(3) 0.67021(18) 0.0576(11) Uani 1 1 d . . . . .
H52 H 1.014282 0.550972 0.696402 0.069 Uiso 1 1 calc R U . . .
C53 C 0.9606(4) 0.4290(3) 0.68242(17) 0.0554(10) Uani 1 1 d . . . . .
C54 C 0.9340(5) 0.3696(3) 0.64398(18) 0.0601(11) Uani 1 1 d . . . . .
H54 H 0.909237 0.313561 0.651844 0.072 Uiso 1 1 calc R U . . .
C55 C 0.9443(4) 0.3933(3) 0.59378(17) 0.0571(11) Uani 1 1 d . . . . .
H55 H 0.925620 0.352230 0.567103 0.069 Uiso 1 1 calc R U . . .
Br51 Br 0.94786(5) 0.39899(4) 0.75201(2) 0.07108(17) Uani 1 1 d . . . . .
N61 N 0.8883(3) 0.6161(3) 0.50914(14) 0.0544(9) Uani 1 1 d . . . . .
C61 C 0.7701(4) 0.6091(3) 0.51301(18) 0.0587(11) Uani 1 1 d . . . . .
H61 H 0.734230 0.554137 0.509317 0.070 Uiso 1 1 calc R U . . .
C62 C 0.6980(4) 0.6771(3) 0.52201(19) 0.0627(12) Uani 1 1 d . . . . .
H62 H 0.614772 0.668888 0.525076 0.075 Uiso 1 1 calc R U . . .
C63 C 0.7483(5) 0.7574(3) 0.52653(18) 0.0617(12) Uani 1 1 d . . . . .
C64 C 0.8689(4) 0.7667(3) 0.52188(19) 0.0595(11) Uani 1 1 d . . . . .
H64 H 0.905900 0.821341 0.524247 0.071 Uiso 1 1 calc R U . . .
C65 C 0.9345(4) 0.6951(3) 0.51376(17) 0.0545(10) Uani 1 1 d . . . . .
H65 H 1.018180 0.701938 0.511220 0.065 Uiso 1 1 calc R U . . .
Br61 Br 0.65477(5) 0.85286(4) 0.54134(2) 0.07578(18) Uani 1 1 d . . . . .
N71 N 0.8755(6) 0.1976(4) 0.5588(2) 0.0951(16) Uani 1 1 d . . . . .
C71 C 0.8108(5) 0.1617(4) 0.5303(2) 0.0692(13) Uani 1 1 d . . . . .
C72 C 0.7248(7) 0.1173(5) 0.4938(3) 0.097(2) Uani 1 1 d . . . . .
H72A H 0.644994 0.118960 0.505964 0.146 Uiso 1 1 calc R U . . .
H72B H 0.750240 0.057820 0.490974 0.146 Uiso 1 1 calc R U . . .
H72C H 0.720614 0.144862 0.459807 0.146 Uiso 1 1 calc R U . . .

loop_
_atom_site_aniso_label
_atom_site_aniso_U_11
_atom_site_aniso_U_22
_atom_site_aniso_U_33
_atom_site_aniso_U_23
_atom_site_aniso_U_13
_atom_site_aniso_U_12
Co1 0.0521(3) 0.0542(4) 0.0464(3) -0.0033(2) 0.0067(2) 0.0009(3)
Co2 0.0464(4) 0.0520(5) 0.0474(4) 0.0000(3) 0.0092(3) -0.0064(3)
N1 0.062(2) 0.074(3) 0.053(2) -0.0042(19) 0.0060(18) -0.001(2)
C1 0.050(2) 0.070(3) 0.058(3) -0.009(2) 0.009(2) 0.003(2)
S1 0.0743(9) 0.1373(15) 0.0599(8) -0.0252(9) -0.0002(7) 0.0026(9)
N2 0.054(2) 0.058(2) 0.057(2) -0.0029(18) 0.0098(17) 0.0014(18)
C2 0.048(2) 0.051(2) 0.052(2) 0.0009(19) 0.0139(18) 0.0018(18)
S2 0.0667(7) 0.0764(9) 0.0592(7) -0.0180(6) 0.0124(6) -0.0117(6)
N3 0.053(2) 0.060(2) 0.054(2) -0.0007(17) 0.0087(16) -0.0069(18)
C3 0.049(2) 0.051(2) 0.047(2) 0.0051(18) 0.0089(17) 0.0035(19)
S3 0.0507(6) 0.0740(8) 0.0766(8) -0.0028(6) 0.0040(5) -0.0132(6)
N11 0.057(2) 0.056(2) 0.0475(19) -0.0061(16) 0.0067(15) -0.0008(17)
C11 0.068(3) 0.055(3) 0.054(2) -0.007(2) 0.009(2) -0.001(2)
C12 0.073(3) 0.064(3) 0.048(2) -0.005(2) 0.010(2) -0.003(2)
C13 0.062(3) 0.061(3) 0.055(2) 0.000(2) 0.008(2) 0.005(2)
C14 0.091(4) 0.056(3) 0.059(3) -0.008(2) 0.017(3) 0.004(3)
C15 0.087(3) 0.056(3) 0.049(2) -0.006(2) 0.009(2) 0.004(2)
Br11 0.1159(5) 0.0649(3) 0.0689(3) 0.0116(3) 0.0195(3) 0.0129(3)
N21 0.052(2) 0.058(2) 0.0506(19) 0.0003(16) 0.0092(15) 0.0037(17)
C21 0.052(2) 0.076(3) 0.051(2) -0.006(2) 0.0079(19) 0.002(2)
C22 0.061(3) 0.073(3) 0.055(3) -0.003(2) 0.011(2) 0.001(2)
C23 0.055(2) 0.064(3) 0.053(2) 0.012(2) 0.0099(19) 0.002(2)
C24 0.056(2) 0.062(3) 0.063(3) 0.005(2) 0.009(2) -0.005(2)
C25 0.060(3) 0.057(3) 0.059(3) -0.001(2) 0.014(2) -0.002(2)
Br21 0.0531(3) 0.0834(4) 0.0677(3) -0.0015(2) 0.0155(2) 0.0027(2)
N31 0.058(2) 0.061(2) 0.053(2) 0.0020(17) 0.0106(17) 0.0027(18)
C31 0.071(3) 0.063(3) 0.058(3) 0.003(2) 0.013(2) 0.000(2)
C32 0.078(3) 0.075(3) 0.062(3) 0.012(3) 0.021(3) 0.007(3)
C33 0.062(3) 0.067(3) 0.081(3) 0.012(3) 0.024(3) 0.002(2)
C34 0.071(3) 0.059(3) 0.081(3) -0.001(3) 0.021(3) 0.007(2)
C35 0.070(3) 0.059(3) 0.062(3) -0.004(2) 0.013(2) 0.005(2)
Br31 0.1320(6) 0.0770(4) 0.1105(5) 0.0380(4) 0.0526(5) 0.0226(4)
N41 0.057(2) 0.058(2) 0.052(2) -0.0018(16) 0.0114(16) 0.0050(18)
C41 0.064(3) 0.054(3) 0.059(3) -0.006(2) 0.011(2) 0.003(2)
C42 0.077(3) 0.059(3) 0.067(3) -0.004(2) 0.020(2) 0.007(2)
C43 0.073(3) 0.058(3) 0.075(3) 0.003(2) 0.023(3) 0.007(2)
C44 0.055(3) 0.062(3) 0.070(3) 0.002(2) 0.014(2) -0.001(2)
C45 0.057(3) 0.058(3) 0.058(2) -0.001(2) 0.011(2) 0.001(2)
Br41 0.0997(5) 0.0725(4) 0.1509(7) -0.0199(4) 0.0747(5) -0.0035(3)
N51 0.0513(19) 0.052(2) 0.0478(18) 0.0000(15) 0.0096(15) -0.0035(16)
C51 0.058(2) 0.053(2) 0.051(2) -0.0012(19) 0.0116(19) -0.009(2)
C52 0.065(3) 0.055(3) 0.053(2) -0.007(2) 0.008(2) -0.004(2)
C53 0.051(2) 0.067(3) 0.049(2) 0.002(2) 0.0089(18) -0.002(2)
C54 0.071(3) 0.053(3) 0.057(3) 0.006(2) 0.009(2) -0.012(2)
C55 0.071(3) 0.051(2) 0.049(2) -0.0029(19) 0.010(2) -0.010(2)
Br51 0.0844(4) 0.0816(4) 0.0479(3) 0.0044(2) 0.0111(2) -0.0151(3)
N61 0.0511(19) 0.060(2) 0.053(2) 0.0009(17) 0.0080(16) -0.0029(17)
C61 0.054(2) 0.061(3) 0.063(3) 0.003(2) 0.015(2) -0.003(2)
C62 0.052(2) 0.070(3) 0.068(3) 0.010(2) 0.015(2) 0.002(2)
C63 0.067(3) 0.064(3) 0.055(3) 0.006(2) 0.009(2) 0.011(2)
C64 0.062(3) 0.054(3) 0.063(3) -0.001(2) 0.010(2) -0.002(2)
C65 0.053(2) 0.052(2) 0.059(2) -0.001(2) 0.0095(19) -0.006(2)
Br61 0.0756(3) 0.0705(4) 0.0832(4) 0.0092(3) 0.0173(3) 0.0194(3)
N71 0.110(4) 0.075(3) 0.096(4) 0.004(3) -0.006(3) -0.023(3)
C71 0.075(3) 0.062(3) 0.073(3) 0.000(3) 0.019(3) -0.009(3)
C72 0.105(5) 0.087(5) 0.098(5) -0.023(4) 0.006(4) -0.018(4)

loop_
_atom_type_symbol
_atom_type_description
_atom_type_scat_dispersion_real
_atom_type_scat_dispersion_imag
_atom_type_scat_source
C C 0.0033 0.0016 'International Tables Vol C Tables 4.2.6.8 and 6.1.1.4'
H H 0.0000 0.0000 'International Tables Vol C Tables 4.2.6.8 and 6.1.1.4'
N N 0.0061 0.0033 'International Tables Vol C Tables 4.2.6.8 and 6.1.1.4'
S S 0.1246 0.1234 'International Tables Vol C Tables 4.2.6.8 and 6.1.1.4'
Co Co 0.3494 0.9721 'International Tables Vol C Tables 4.2.6.8 and 6.1.1.4'
Br Br -0.2901 2.4595 'International Tables Vol C Tables 4.2.6.8 and 6.1.1.4'

loop_
_geom_angle_atom_site_label_1
_geom_angle_atom_site_label_2
_geom_angle_atom_site_label_3
_geom_angle
_geom_angle_site_symmetry_1
_geom_angle_site_symmetry_3
_geom_angle_publ_flag
N1 Co1 N2 178.60(16) . . ?
N1 Co1 N11 90.52(16) . . ?
N2 Co1 N11 90.40(15) . . ?
N1 Co1 N31 89.41(16) . . ?
N2 Co1 N31 89.73(16) . . ?
N11 Co1 N31 177.40(14) . . ?
N1 Co1 N41 87.39(15) . . ?
N2 Co1 N41 91.48(14) . . ?
N11 Co1 N41 94.50(14) . . ?
N31 Co1 N41 88.09(14) . . ?
N1 Co1 N21 90.71(15) . . ?
N2 Co1 N21 90.40(14) . . ?
N11 Co1 N21 86.36(14) . . ?
N31 Co1 N21 91.05(14) . . ?
N41 Co1 N21 177.92(14) . . ?
N3 Co2 N3 180.00(19) 3_766 . ?
N3 Co2 N51 89.75(14) 3_766 3_766 ?
N3 Co2 N51 90.25(14) . 3_766 ?
N3 Co2 N51 90.25(14) 3_766 . ?
N3 Co2 N51 89.75(14) . . ?
N51 Co2 N51 180.0 3_766 . ?
N3 Co2 N61 89.64(15) 3_766 . ?
N3 Co2 N61 90.36(15) . . ?
N51 Co2 N61 93.26(13) 3_766 . ?
N51 Co2 N61 86.74(13) . . ?
N3 Co2 N61 90.36(15) 3_766 3_766 ?
N3 Co2 N61 89.64(15) . 3_766 ?
N51 Co2 N61 86.74(13) 3_766 3_766 ?
N51 Co2 N61 93.26(13) . 3_766 ?
N61 Co2 N61 180.00(15) . 3_766 ?
C1 N1 Co1 158.0(4) . . ?
N1 C1 S1 178.0(5) . . ?
C2 N2 Co1 169.2(4) . . ?
N2 C2 S2 179.5(5) . . ?
C3 N3 Co2 176.7(3) . . ?
N3 C3 S3 179.4(5) . . ?
C11 N11 C15 116.2(4) . . ?
C11 N11 Co1 121.1(3) . . ?
C15 N11 Co1 122.6(3) . . ?
N11 C11 C12 124.1(4) . . ?
C13 C12 C11 117.9(4) . . ?
C12 C13 C14 119.8(5) . . ?
C12 C13 Br11 120.9(4) . . ?
C14 C13 Br11 119.3(4) . . ?
C15 C14 C13 118.6(5) . . ?
N11 C15 C14 123.4(4) . . ?
C21 N21 C25 117.0(4) . . ?
C21 N21 Co1 124.0(3) . . ?
C25 N21 Co1 118.9(3) . . ?
N21 C21 C22 124.1(5) . . ?
C21 C22 C23 117.6(5) . . ?
C24 C23 C22 119.6(4) . . ?
C24 C23 Br21 120.2(4) . . ?
C22 C23 Br21 120.2(4) . . ?
C25 C24 C23 118.5(5) . . ?
N21 C25 C24 123.0(5) . . ?
C35 N31 C31 117.1(4) . . ?
C35 N31 Co1 120.9(3) . . ?
C31 N31 Co1 122.0(3) . . ?
N31 C31 C32 123.7(5) . . ?
C33 C32 C31 117.6(5) . . ?
C34 C33 C32 119.5(5) . . ?
C34 C33 Br31 120.5(4) . . ?
C32 C33 Br31 120.0(4) . . ?
C33 C34 C35 119.4(5) . . ?
N31 C35 C34 122.7(5) . . ?
C45 N41 C41 117.2(4) . . ?
C45 N41 Co1 118.9(3) . . ?
C41 N41 Co1 123.9(3) . . ?
N41 C41 C42 123.5(5) . . ?
C41 C42 C43 117.8(5) . . ?
C44 C43 C42 119.9(5) . . ?
C44 C43 Br41 120.1(4) . . ?
C42 C43 Br41 120.1(4) . . ?
C43 C44 C45 118.5(5) . . ?
N41 C45 C44 123.1(5) . . ?
C55 N51 C51 117.5(4) . . ?
C55 N51 Co2 120.7(3) . . ?
C51 N51 Co2 121.8(3) . . ?
N51 C51 C52 122.6(4) . . ?
C53 C52 C51 118.3(4) . . ?
C52 C53 C54 119.9(4) . . ?
C52 C53 Br51 120.6(4) . . ?
C54 C53 Br51 119.5(4) . . ?
C53 C54 C55 118.1(4) . . ?
N51 C55 C54 123.7(4) . . ?
C61 N61 C65 116.1(4) . . ?
C61 N61 Co2 120.6(3) . . ?
C65 N61 Co2 123.3(3) . . ?
N61 C61 C62 123.5(5) . . ?
C61 C62 C63 118.9(4) . . ?
C64 C63 C62 118.9(5) . . ?
C64 C63 Br61 120.4(4) . . ?
C62 C63 Br61 120.8(4) . . ?
C65 C64 C63 118.3(5) . . ?
N61 C65 C64 124.3(4) . . ?
N71 C71 C72 178.3(7) . . ?

loop_
_geom_bond_atom_site_label_1
_geom_bond_atom_site_label_2
_geom_bond_distance
_geom_bond_site_symmetry_2
_geom_bond_publ_flag
Co1 N1 2.060(4) . ?
Co1 N2 2.064(4) . ?
Co1 N11 2.180(4) . ?
Co1 N31 2.202(4) . ?
Co1 N41 2.229(4) . ?
Co1 N21 2.233(4) . ?
Co2 N3 2.079(4) 3_766 ?
Co2 N3 2.079(4) . ?
Co2 N51 2.179(3) 3_766 ?
Co2 N51 2.179(3) . ?
Co2 N61 2.235(4) . ?
Co2 N61 2.235(4) 3_766 ?
N1 C1 1.157(6) . ?
C1 S1 1.610(5) . ?
N2 C2 1.163(6) . ?
C2 S2 1.620(5) . ?
N3 C3 1.164(5) . ?
C3 S3 1.617(5) . ?
N11 C11 1.336(6) . ?
N11 C15 1.345(6) . ?
C11 C12 1.369(7) . ?
C12 C13 1.363(7) . ?
C13 C14 1.372(7) . ?
C13 Br11 1.889(5) . ?
C14 C15 1.359(7) . ?
N21 C21 1.330(6) . ?
N21 C25 1.342(6) . ?
C21 C22 1.378(6) . ?
C22 C23 1.379(7) . ?
C23 C24 1.376(7) . ?
C23 Br21 1.891(5) . ?
C24 C25 1.376(6) . ?
N31 C35 1.337(6) . ?
N31 C31 1.341(6) . ?
C31 C32 1.384(7) . ?
C32 C33 1.382(8) . ?
C33 C34 1.360(8) . ?
C33 Br31 1.882(5) . ?
C34 C35 1.382(7) . ?
N41 C45 1.344(6) . ?
N41 C41 1.346(6) . ?
C41 C42 1.369(7) . ?
C42 C43 1.394(8) . ?
C43 C44 1.364(7) . ?
C43 Br41 1.888(5) . ?
C44 C45 1.379(6) . ?
N51 C55 1.333(6) . ?
N51 C51 1.333(6) . ?
C51 C52 1.396(6) . ?
C52 C53 1.364(7) . ?
C53 C54 1.372(7) . ?
C53 Br51 1.890(4) . ?
C54 C55 1.374(6) . ?
N61 C61 1.339(6) . ?
N61 C65 1.342(6) . ?
C61 C62 1.373(7) . ?
C62 C63 1.378(7) . ?
C63 C64 1.373(7) . ?
C63 Br61 1.890(5) . ?
C64 C65 1.369(7) . ?
N71 C71 1.120(7) . ?
C71 C72 1.443(9) . ?

loop_
_geom_hbond_atom_site_label_D
_geom_hbond_atom_site_label_H
_geom_hbond_atom_site_label_A
_geom_hbond_distance_DH
_geom_hbond_distance_HA
_geom_hbond_distance_DA
_geom_hbond_angle_DHA
_geom_hbond_site_symmetry_A
_geom_hbond_publ_flag
C11 H11 N2 0.95 2.65 3.151(6) 113.2 . yes
C15 H15 N1 0.95 2.69 3.173(7) 112.3 . yes
C21 H21 N2 0.95 2.57 3.157(6) 120.2 . yes
C22 H22 Br61 0.95 3.07 3.963(5) 158.1 2_646 yes
C25 H25 N1 0.95 2.43 3.051(6) 122.6 . yes
C41 H41 N1 0.95 2.56 3.086(6) 114.8 . yes
C44 H44 Br11 0.95 3.13 3.894(5) 139.1 2_756 yes
C45 H45 N2 0.95 2.55 3.131(6) 119.7 . yes
C55 H55 N71 0.95 2.49 3.264(7) 138.6 . yes
C61 H61 N3 0.95 2.51 3.114(6) 121.2 . yes
C61 H61 Br31 0.95 3.13 3.707(5) 120.7 . yes
C62 H62 S3 0.95 2.92 3.861(5) 170.2 3_666 yes
C65 H65 N3 0.95 2.57 3.136(6) 118.3 3_766 yes
